data_4315336
loop_
_publ_author_name
'Elizabeth M. Lane'
'Timothy W. Chapp'
'Russell P. Hughes'
'David S. Glueck'
'Brett C. Feland'
'Guy M. Bernard'
'Roderick E. Wasylishen'
'Arnold L. Rheingold'

_publ_section_title
;
 Synthesis of Gold Phosphido Complexes Derived from Bis(secondary)
 Phosphines. Structure of Tetrameric [Au(MesP(CH2)3PMes)Au]4
;
_journal_name_full 'Inorganic Chemistry'
_journal_page_first 3950
_journal_page_last 3957
_journal_paper_doi 10.1021/ic100219j
_journal_volume 49
_journal_year 2010
_chemical_formula_sum 'C33 H54 P2'
_chemical_formula_weight 512.70
_chemical_name_systematic
; 
 ? 
;
_space_group_IT_number 15
_symmetry_cell_setting monoclinic
_symmetry_space_group_name_Hall '-C 2yc'
_symmetry_space_group_name_H-M 'C 1 2/c 1'
_atom_sites_solution_hydrogens geom
_atom_sites_solution_primary direct
_atom_sites_solution_secondary difmap
_audit_creation_method SHELXL-97
_cell_angle_alpha 90.00
_cell_angle_beta 100.6680(10)
_cell_angle_gamma 90.00
_cell_formula_units_Z 4
_cell_length_a 35.954(4)
_cell_length_b 8.3397(9)
_cell_length_c 10.7464(11)
_cell_measurement_reflns_used 4720
_cell_measurement_temperature 153(2)
_cell_measurement_theta_max 25.39
_cell_measurement_theta_min 2.31
_cell_volume 3166.6(6)
_computing_cell_refinement 'Bruker SAINT'
_computing_data_collection 'Bruker APEX2'
_computing_data_reduction 'Bruker SAINT'
_computing_molecular_graphics 'Bruker SHELXTL'
_computing_publication_material 'Bruker SHELXTL'
_computing_structure_refinement 'SHELXL-97 (Sheldrick, 1997)'
_computing_structure_solution 'SHELXS-97 (Sheldrick, 1990)'
_diffrn_ambient_temperature 153(2)
_diffrn_measured_fraction_theta_full 0.998
_diffrn_measured_fraction_theta_max 0.993
_diffrn_measurement_device_type 'Bruker APEX-II CCD'
_diffrn_measurement_method '\f and \w scans'
_diffrn_radiation_monochromator graphite
_diffrn_radiation_source 'fine-focus sealed tube'
_diffrn_radiation_type MoK\a
_diffrn_radiation_wavelength 0.71073
_diffrn_reflns_av_R_equivalents 0.0409
_diffrn_reflns_av_sigmaI/netI 0.0286
_diffrn_reflns_limit_h_max 43
_diffrn_reflns_limit_h_min -43
_diffrn_reflns_limit_k_max 10
_diffrn_reflns_limit_k_min -10
_diffrn_reflns_limit_l_max 12
_diffrn_reflns_limit_l_min -8
_diffrn_reflns_number 16851
_diffrn_reflns_theta_full 25.00
_diffrn_reflns_theta_max 25.60
_diffrn_reflns_theta_min 1.15
_exptl_absorpt_coefficient_mu 0.156
_exptl_absorpt_correction_T_max 0.9785
_exptl_absorpt_correction_T_min 0.9636
_exptl_absorpt_correction_type multi-scan
_exptl_absorpt_process_details sadabs
_exptl_crystal_colour colourless
_exptl_crystal_density_diffrn 1.075
_exptl_crystal_density_method 'not measured'
_exptl_crystal_description block
_exptl_crystal_F_000 1128
_exptl_crystal_size_max 0.24
_exptl_crystal_size_mid 0.20
_exptl_crystal_size_min 0.14
_refine_diff_density_max 0.439
_refine_diff_density_min -0.331
_refine_diff_density_rms 0.044
_refine_ls_extinction_method none
_refine_ls_goodness_of_fit_ref 1.017
_refine_ls_hydrogen_treatment mixed
_refine_ls_matrix_type full
_refine_ls_number_parameters 167
_refine_ls_number_reflns 2961
_refine_ls_number_restraints 0
_refine_ls_restrained_S_all 1.017
_refine_ls_R_factor_all 0.0560
_refine_ls_R_factor_gt 0.0450
_refine_ls_shift/su_max 0.057
_refine_ls_shift/su_mean 0.004
_refine_ls_structure_factor_coef Fsqd
_refine_ls_weighting_details 'calc w=1/[\s^2^(Fo^2^)+(0.0600P)^2^+3.8000P] where P=(Fo^2^+2Fc^2^)/3'
_refine_ls_weighting_scheme calc
_refine_ls_wR_factor_gt 0.1175
_refine_ls_wR_factor_ref 0.1263
_reflns_number_gt 2491
_reflns_number_total 2961
_reflns_threshold_expression >2sigma(I)
_cod_data_source_file ic100219j_si_002_1.cif
_cod_data_source_block glu320
_cod_depositor_comments
;
The following automatic conversions were performed:

'_symmetry_cell_setting' value 'Monoclinic' changed to 'monoclinic'
according to the built-in table from CIF Core dictionary named
'cif_core.dic' version 2.4.1 from 2010-06-29.

Automatic conversion script
Id: cif_fix_values 1646 2011-03-28 12:23:43Z adriana 
;
_cod_original_cell_volume 3166.5(6)
_cod_database_code 4315336

loop_
_symmetry_equiv_pos_as_xyz
'x, y, z'
'-x, y, -z+1/2'
'x+1/2, y+1/2, z'
'-x+1/2, y+1/2, -z+1/2'
'-x, -y, -z'
'x, -y, z-1/2'
'-x+1/2, -y+1/2, -z'
'x+1/2, -y+1/2, z-1/2'

loop_
_atom_site_label
_atom_site_type_symbol
_atom_site_fract_x
_atom_site_fract_y
_atom_site_fract_z
_atom_site_U_iso_or_equiv
_atom_site_adp_type
_atom_site_occupancy
_atom_site_symmetry_multiplicity
_atom_site_calc_flag
_atom_site_refinement_flags
_atom_site_disorder_assembly
_atom_site_disorder_group
P1 P 0.451699(14) 0.15747(7) 0.61078(5) 0.03740(19) Uani 1 1 d . . .
C1 C 0.46426(5) 0.0291(2) 0.75272(18) 0.0292(4) Uani 1 1 d . . .
H1A H 0.4684 0.0975 0.8294 0.035 Uiso 1 1 calc R . .
H1B H 0.4429 -0.0440 0.7579 0.035 Uiso 1 1 calc R . .
C2 C 0.5000 -0.0704(3) 0.7500 0.0323(6) Uani 1 2 d S . .
C3 C 0.40600(5) 0.2417(2) 0.63325(16) 0.0239(4) Uani 1 1 d . . .
C4 C 0.37185(5) 0.1931(2) 0.55403(17) 0.0266(4) Uani 1 1 d . . .
C5 C 0.33776(5) 0.2613(2) 0.57197(17) 0.0296(4) Uani 1 1 d . . .
H5A H 0.3149 0.2292 0.5183 0.036 Uiso 1 1 calc R . .
C6 C 0.33607(5) 0.3748(2) 0.66604(17) 0.0279(4) Uani 1 1 d . . .
C7 C 0.36954(5) 0.4201(2) 0.74238(17) 0.0271(4) Uani 1 1 d . . .
H7A H 0.3688 0.4967 0.8073 0.033 Uiso 1 1 calc R . .
C8 C 0.40453(5) 0.3580(2) 0.72808(16) 0.0253(4) Uani 1 1 d . . .
C9 C 0.37025(5) 0.0617(2) 0.45349(18) 0.0322(4) Uani 1 1 d . . .
H9A H 0.3959 0.0545 0.4307 0.039 Uiso 1 1 calc R . .
C10 C 0.36172(8) -0.0999(3) 0.5072(2) 0.0507(6) Uani 1 1 d . . .
H10A H 0.3605 -0.1822 0.4414 0.076 Uiso 1 1 calc R . .
H10B H 0.3374 -0.0946 0.5358 0.076 Uiso 1 1 calc R . .
H10C H 0.3818 -0.1272 0.5789 0.076 Uiso 1 1 calc R . .
C11 C 0.34210(7) 0.0949(3) 0.3325(2) 0.0514(6) Uani 1 1 d . . .
H11A H 0.3418 0.0043 0.2742 0.077 Uiso 1 1 calc R . .
H11B H 0.3495 0.1926 0.2926 0.077 Uiso 1 1 calc R . .
H11C H 0.3168 0.1092 0.3525 0.077 Uiso 1 1 calc R . .
C12 C 0.29855(5) 0.4453(2) 0.68541(19) 0.0353(5) Uani 1 1 d . . .
H12A H 0.3042 0.5232 0.7572 0.042 Uiso 1 1 calc R . .
C13 C 0.27920(6) 0.5387(3) 0.5684(2) 0.0483(6) Uani 1 1 d . . .
H13A H 0.2552 0.5832 0.5839 0.072 Uiso 1 1 calc R . .
H13B H 0.2742 0.4665 0.4953 0.072 Uiso 1 1 calc R . .
H13C H 0.2957 0.6262 0.5513 0.072 Uiso 1 1 calc R . .
C14 C 0.27280(6) 0.3161(3) 0.7234(2) 0.0473(6) Uani 1 1 d . . .
H14A H 0.2489 0.3648 0.7357 0.071 Uiso 1 1 calc R . .
H14B H 0.2853 0.2655 0.8025 0.071 Uiso 1 1 calc R . .
H14C H 0.2676 0.2350 0.6565 0.071 Uiso 1 1 calc R . .
C15 C 0.43947(5) 0.4206(2) 0.81755(17) 0.0288(4) Uani 1 1 d . . .
H15A H 0.4623 0.3711 0.7922 0.035 Uiso 1 1 calc R . .
C16 C 0.44302(6) 0.6030(2) 0.80797(19) 0.0370(5) Uani 1 1 d . . .
H16A H 0.4654 0.6395 0.8676 0.055 Uiso 1 1 calc R . .
H16B H 0.4204 0.6540 0.8286 0.055 Uiso 1 1 calc R . .
H16C H 0.4455 0.6321 0.7216 0.055 Uiso 1 1 calc R . .
C17 C 0.43938(6) 0.3743(2) 0.95544(18) 0.0343(5) Uani 1 1 d . . .
H17A H 0.4622 0.4170 1.0097 0.051 Uiso 1 1 calc R . .
H17B H 0.4391 0.2572 0.9630 0.051 Uiso 1 1 calc R . .
H17C H 0.4169 0.4191 0.9818 0.051 Uiso 1 1 calc R . .
H1 H 0.4463(13) 0.060(6) 0.509(5) 0.174(18) Uiso 1 1 d . . .
H2 H 0.5053(6) -0.143(2) 0.8254(19) 0.037(6) Uiso 1 1 d . . .

loop_
_atom_site_aniso_label
_atom_site_aniso_U_11
_atom_site_aniso_U_22
_atom_site_aniso_U_33
_atom_site_aniso_U_23
_atom_site_aniso_U_13
_atom_site_aniso_U_12
P1 0.0308(3) 0.0491(4) 0.0352(3) 0.0134(2) 0.0135(2) 0.0117(2)
C1 0.0269(9) 0.0250(9) 0.0360(10) 0.0032(8) 0.0069(8) -0.0017(7)
C2 0.0294(14) 0.0228(13) 0.0436(17) 0.000 0.0036(12) 0.000
C3 0.0265(9) 0.0228(9) 0.0235(9) 0.0020(7) 0.0072(7) -0.0006(7)
C4 0.0288(9) 0.0273(9) 0.0244(9) -0.0006(7) 0.0066(7) -0.0013(7)
C5 0.0258(9) 0.0330(10) 0.0292(10) -0.0032(8) 0.0030(7) -0.0011(7)
C6 0.0296(10) 0.0261(9) 0.0292(10) 0.0015(7) 0.0088(8) 0.0035(7)
C7 0.0326(10) 0.0235(9) 0.0261(9) -0.0010(7) 0.0076(7) 0.0000(7)
C8 0.0289(9) 0.0235(9) 0.0240(9) 0.0029(7) 0.0063(7) -0.0021(7)
C9 0.0281(9) 0.0376(11) 0.0315(10) -0.0107(8) 0.0076(8) -0.0025(8)
C10 0.0793(17) 0.0306(11) 0.0403(13) -0.0094(9) 0.0064(12) 0.0077(11)
C11 0.0744(17) 0.0434(13) 0.0322(12) -0.0102(10) -0.0009(11) 0.0036(12)
C12 0.0305(10) 0.0392(11) 0.0363(11) -0.0063(9) 0.0064(8) 0.0043(8)
C13 0.0419(12) 0.0501(13) 0.0528(14) 0.0028(11) 0.0086(10) 0.0192(10)
C14 0.0325(11) 0.0561(14) 0.0565(14) -0.0049(11) 0.0170(10) 0.0004(10)
C15 0.0287(9) 0.0312(10) 0.0267(10) -0.0036(8) 0.0055(7) -0.0031(8)
C16 0.0441(12) 0.0366(11) 0.0294(10) -0.0034(8) 0.0045(9) -0.0127(9)
C17 0.0357(11) 0.0381(11) 0.0277(10) -0.0002(8) 0.0022(8) -0.0015(8)

loop_
_atom_type_symbol
_atom_type_description
_atom_type_scat_dispersion_real
_atom_type_scat_dispersion_imag
_atom_type_scat_source
C C 0.0033 0.0016 'International Tables Vol C Tables 4.2.6.8 and 6.1.1.4'
H H 0.0000 0.0000 'International Tables Vol C Tables 4.2.6.8 and 6.1.1.4'
P P 0.1023 0.0942 'International Tables Vol C Tables 4.2.6.8 and 6.1.1.4'

loop_
_geom_angle_atom_site_label_1
_geom_angle_atom_site_label_2
_geom_angle_atom_site_label_3
_geom_angle
_geom_angle_site_symmetry_1
_geom_angle_site_symmetry_3
_geom_angle_publ_flag
C3 P1 C1 101.53(8) . . ?
C2 C1 P1 112.01(11) . . ?
C1 C2 C1 114.5(2) 2_656 . ?
C8 C3 C4 118.99(16) . . ?
C8 C3 P1 120.56(13) . . ?
C4 C3 P1 120.43(13) . . ?
C5 C4 C3 119.05(16) . . ?
C5 C4 C9 117.98(16) . . ?
C3 C4 C9 122.88(16) . . ?
C6 C5 C4 122.25(17) . . ?
C7 C6 C5 117.88(16) . . ?
C7 C6 C12 120.74(16) . . ?
C5 C6 C12 121.37(17) . . ?
C6 C7 C8 122.57(17) . . ?
C7 C8 C3 119.25(16) . . ?
C7 C8 C15 117.24(16) . . ?
C3 C8 C15 123.52(16) . . ?
C11 C9 C10 109.72(18) . . ?
C11 C9 C4 113.92(17) . . ?
C10 C9 C4 110.52(16) . . ?
C6 C12 C14 111.17(17) . . ?
C6 C12 C13 111.35(16) . . ?
C14 C12 C13 111.89(18) . . ?
C8 C15 C17 112.01(15) . . ?
C8 C15 C16 111.50(15) . . ?
C17 C15 C16 109.29(15) . . ?

loop_
_geom_bond_atom_site_label_1
_geom_bond_atom_site_label_2
_geom_bond_distance
_geom_bond_site_symmetry_2
_geom_bond_publ_flag
P1 C3 1.8433(18) . ?
P1 C1 1.8498(19) . ?
C1 C2 1.534(2) . ?
C2 C1 1.534(2) 2_656 ?
C3 C8 1.415(2) . ?
C3 C4 1.418(2) . ?
C4 C5 1.396(3) . ?
C4 C9 1.533(2) . ?
C5 C6 1.394(3) . ?
C6 C7 1.378(3) . ?
C6 C12 1.521(2) . ?
C7 C8 1.395(2) . ?
C8 C15 1.526(2) . ?
C9 C11 1.518(3) . ?
C9 C10 1.520(3) . ?
C12 C14 1.525(3) . ?
C12 C13 1.532(3) . ?
C15 C17 1.532(3) . ?
C15 C16 1.531(3) . ?
